data_4324979
loop_
_publ_author_name
'Matthew R. MacDonald'
'Joseph W. Ziller'
'William J. Evans'

_publ_contact_author
; 
Professor William J. Evans
Department of Chemistry
1102 Natural Sciences II
University of California, Irvine
Irvine, CA 92697-2025
;
_publ_contact_author_email wevans@uci.edu
_publ_contact_author_fax '1  949 824 2210'
_publ_contact_author_phone '1  949 824 5174'
_publ_section_title
;
 Coordination and Reductive Chemistry of Tetraphenylborate Complexes of
 Trivalent Rare Earth Metallocene Cations, [(C5Me5)2Ln][(\m-Ph)2BPh2]
;
_journal_name_full 'Inorganic Chemistry'
_journal_page_first 4092
_journal_page_last 4106
_journal_paper_doi 10.1021/ic2000409
_journal_volume 50
_journal_year 2011
_chemical_formula_sum 'C42 H63 N7 Sm2'
_chemical_formula_weight 966.69
_chemical_name_systematic
; 
 ? 
;
_space_group_IT_number 2
_symmetry_cell_setting triclinic
_symmetry_space_group_name_Hall '-P 1'
_symmetry_space_group_name_H-M 'P -1'
_atom_sites_solution_hydrogens geom
_atom_sites_solution_primary direct
_atom_sites_solution_secondary difmap
_audit_creation_method SHELXTL
_cell_angle_alpha 86.1256(4)
_cell_angle_beta 79.4371(4)
_cell_angle_gamma 83.4938(4)
_cell_formula_units_Z 2
_cell_length_a 10.8241(4)
_cell_length_b 14.1064(5)
_cell_length_c 14.3236(5)
_cell_measurement_reflns_used 9968
_cell_measurement_temperature 93(2)
_cell_measurement_theta_max 28.64
_cell_measurement_theta_min 2.48
_cell_volume 2133.70(13)
_computing_cell_refinement 'Bruker SAINT'
_computing_data_collection 'Bruker APEX2'
_computing_data_reduction 'Bruker SAINT'
_computing_molecular_graphics 'Bruker SHELXTL'
_computing_publication_material 'Bruker SHELXTL'
_computing_structure_refinement 'SHELXL-97 (Sheldrick, 2008)'
_computing_structure_solution 'SHELXS-97 (Sheldrick, 2008)'
_diffrn_ambient_temperature 93(2)
_diffrn_measured_fraction_theta_full 0.996
_diffrn_measured_fraction_theta_max 0.916
_diffrn_measurement_device_type 'Bruker APEX-II CCD'
_diffrn_measurement_method '\f and \w scans'
_diffrn_radiation_monochromator graphite
_diffrn_radiation_source 'fine-focus sealed tube'
_diffrn_radiation_type MoK\a
_diffrn_radiation_wavelength 0.71073
_diffrn_reflns_av_R_equivalents 0.0138
_diffrn_reflns_av_sigmaI/netI 0.0164
_diffrn_reflns_limit_h_max 14
_diffrn_reflns_limit_h_min -14
_diffrn_reflns_limit_k_max 19
_diffrn_reflns_limit_k_min -18
_diffrn_reflns_limit_l_max 19
_diffrn_reflns_limit_l_min -19
_diffrn_reflns_number 25694
_diffrn_reflns_theta_full 25.50
_diffrn_reflns_theta_max 28.82
_diffrn_reflns_theta_min 1.92
_exptl_absorpt_coefficient_mu 2.761
_exptl_absorpt_correction_T_max 0.6421
_exptl_absorpt_correction_T_min 0.5238
_exptl_absorpt_correction_type numerical
_exptl_absorpt_process_details 'Bruker SADABS'
_exptl_crystal_colour yellow
_exptl_crystal_density_diffrn 1.505
_exptl_crystal_density_meas ?
_exptl_crystal_description irregular
_exptl_crystal_F_000 976
_exptl_crystal_size_max 0.27
_exptl_crystal_size_mid 0.25
_exptl_crystal_size_min 0.18
_refine_diff_density_max 1.929
_refine_diff_density_min -0.726
_refine_diff_density_rms 0.091
_refine_ls_extinction_method none
_refine_ls_goodness_of_fit_ref 1.026
_refine_ls_hydrogen_treatment constr
_refine_ls_matrix_type full
_refine_ls_number_parameters 464
_refine_ls_number_reflns 10219
_refine_ls_number_restraints 0
_refine_ls_restrained_S_all 1.026
_refine_ls_R_factor_all 0.0255
_refine_ls_R_factor_gt 0.0236
_refine_ls_shift/su_max 0.005
_refine_ls_shift/su_mean 0.000
_refine_ls_structure_factor_coef Fsqd
_refine_ls_weighting_details 'calc w=1/[\s^2^(Fo^2^)+(0.0239P)^2^+4.3545P] where P=(Fo^2^+2Fc^2^)/3'
_refine_ls_weighting_scheme calc
_refine_ls_wR_factor_gt 0.0554
_refine_ls_wR_factor_ref 0.0564
_reflns_number_gt 9551
_reflns_number_total 10219
_reflns_threshold_expression >2sigma(I)
_cod_data_source_file ic2000409_si_002_03.cif
_cod_data_source_block mrm22
_cod_depositor_comments
;
The following automatic conversions were performed:

'_exptl_crystal_density_meas' value 'none' was changed to '?' - the
value is perceived as not measured.

Automatic conversion script
Id: cif_fix_values 3008 2015-01-20 13:52:24Z robertas 
;
_cod_database_code 4324979

loop_
_symmetry_equiv_pos_as_xyz
'x, y, z'
'-x, -y, -z'

loop_
_atom_site_label
_atom_site_type_symbol
_atom_site_fract_x
_atom_site_fract_y
_atom_site_fract_z
_atom_site_U_iso_or_equiv
_atom_site_adp_type
_atom_site_occupancy
_atom_site_symmetry_multiplicity
_atom_site_calc_flag
_atom_site_refinement_flags
_atom_site_disorder_assembly
_atom_site_disorder_group
Sm1 Sm 0.727925(10) 0.505874(8) 0.789264(8) 0.01383(3) Uani 1 1 d . . .
Sm2 Sm 0.349369(10) 0.932866(8) 0.719097(8) 0.01545(4) Uani 1 1 d . . .
N1 N 0.5000 0.5000 1.0000 0.0263(7) Uani 1 2 d S . .
N2 N 0.5588(2) 0.50896(19) 0.92364(17) 0.0332(6) Uani 1 1 d . A .
N3 N 0.6316(2) 0.64889(16) 0.72101(18) 0.0297(5) Uani 1 1 d . A .
N4 N 0.5739(2) 0.72510(15) 0.72662(16) 0.0227(4) Uani 1 1 d . . .
N5 N 0.5195(2) 0.80066(15) 0.72861(17) 0.0243(4) Uani 1 1 d . A .
N6 N 0.4941(2) 0.94455(17) 0.56462(16) 0.0267(5) Uani 1 1 d . B .
N7 N 0.5000 1.0000 0.5000 0.0228(6) Uani 1 2 d S . .
N8 N 0.2633(2) 1.07344(18) 0.61401(17) 0.0303(5) Uani 1 1 d . B .
C1 C 0.6494(8) 0.3323(6) 0.7698(6) 0.023(2) Uiso 0.50 1 d P A 1
C2 C 0.7721(5) 0.3268(4) 0.7162(5) 0.0170(11) Uiso 0.50 1 d P A 1
C3 C 0.7723(5) 0.3912(4) 0.6366(4) 0.0164(9) Uiso 0.50 1 d P A 1
C4 C 0.6489(6) 0.4355(4) 0.6391(4) 0.0176(10) Uiso 0.50 1 d P A 1
C5 C 0.5720(6) 0.3996(4) 0.7220(5) 0.0160(15) Uiso 0.50 1 d P A 1
C6 C 0.6028(7) 0.2748(5) 0.8600(4) 0.0329(13) Uiso 0.50 1 d P A 1
H6A H 0.5953 0.2094 0.8444 0.049 Uiso 0.50 1 calc PR A 1
H6B H 0.5201 0.3042 0.8903 0.049 Uiso 0.50 1 calc PR A 1
H6C H 0.6630 0.2737 0.9037 0.049 Uiso 0.50 1 calc PR A 1
C7 C 0.8747(6) 0.2507(4) 0.7357(4) 0.0316(12) Uiso 0.50 1 d P A 1
H7A H 0.8667 0.2370 0.8044 0.047 Uiso 0.50 1 calc PR A 1
H7B H 0.9575 0.2731 0.7108 0.047 Uiso 0.50 1 calc PR A 1
H7C H 0.8669 0.1925 0.7045 0.047 Uiso 0.50 1 calc PR A 1
C8 C 0.8828(6) 0.3996(4) 0.5562(4) 0.0331(12) Uiso 0.50 1 d P A 1
H8A H 0.8778 0.3562 0.5067 0.050 Uiso 0.50 1 calc PR A 1
H8B H 0.9620 0.3827 0.5803 0.050 Uiso 0.50 1 calc PR A 1
H8C H 0.8804 0.4655 0.5294 0.050 Uiso 0.50 1 calc PR A 1
C9 C 0.6070(6) 0.5048(5) 0.5628(5) 0.0358(13) Uiso 0.50 1 d P A 1
H9A H 0.6778 0.5401 0.5322 0.054 Uiso 0.50 1 calc PR A 1
H9B H 0.5369 0.5498 0.5916 0.054 Uiso 0.50 1 calc PR A 1
H9C H 0.5793 0.4694 0.5151 0.054 Uiso 0.50 1 calc PR A 1
C10 C 0.4286(6) 0.4243(4) 0.7480(5) 0.0322(12) Uiso 0.50 1 d P A 1
H10A H 0.3897 0.3683 0.7791 0.048 Uiso 0.50 1 calc PR A 1
H10B H 0.3941 0.4435 0.6901 0.048 Uiso 0.50 1 calc PR A 1
H10C H 0.4104 0.4770 0.7913 0.048 Uiso 0.50 1 calc PR A 1
C1B C 0.6290(7) 0.3427(5) 0.7753(5) 0.0161(19) Uiso 0.50 1 d P A 2
C2B C 0.7611(5) 0.3182(4) 0.7485(5) 0.0188(11) Uiso 0.50 1 d P A 2
C3B C 0.8020(5) 0.3683(4) 0.6618(4) 0.0184(10) Uiso 0.50 1 d P A 2
C4B C 0.6977(6) 0.4249(4) 0.6336(3) 0.0157(10) Uiso 0.50 1 d P A 2
C5B C 0.5890(6) 0.4086(4) 0.7024(5) 0.0175(15) Uiso 0.50 1 d P A 2
C6B C 0.5500(6) 0.2986(4) 0.8601(4) 0.0240(10) Uiso 0.50 1 d P A 2
H6B1 H 0.5432 0.2318 0.8488 0.036 Uiso 0.50 1 calc PR A 2
H6B2 H 0.4655 0.3336 0.8710 0.036 Uiso 0.50 1 calc PR A 2
H6B3 H 0.5894 0.3015 0.9160 0.036 Uiso 0.50 1 calc PR A 2
C7B C 0.8374(6) 0.2399(4) 0.7961(4) 0.0316(12) Uiso 0.50 1 d P A 2
H7B1 H 0.8094 0.1780 0.7869 0.047 Uiso 0.50 1 calc PR A 2
H7B2 H 0.8253 0.2503 0.8643 0.047 Uiso 0.50 1 calc PR A 2
H7B3 H 0.9270 0.2403 0.7682 0.047 Uiso 0.50 1 calc PR A 2
C8B C 0.9310(6) 0.3555(4) 0.5990(4) 0.0314(12) Uiso 0.50 1 d P A 2
H8B1 H 0.9276 0.3150 0.5467 0.047 Uiso 0.50 1 calc PR A 2
H8B2 H 0.9930 0.3251 0.6366 0.047 Uiso 0.50 1 calc PR A 2
H8B3 H 0.9559 0.4180 0.5731 0.047 Uiso 0.50 1 calc PR A 2
C9B C 0.6953(5) 0.4896(4) 0.5462(4) 0.0282(11) Uiso 0.50 1 d P A 2
H9B1 H 0.7772 0.5151 0.5269 0.042 Uiso 0.50 1 calc PR A 2
H9B2 H 0.6288 0.5425 0.5599 0.042 Uiso 0.50 1 calc PR A 2
H9B3 H 0.6783 0.4535 0.4946 0.042 Uiso 0.50 1 calc PR A 2
C10B C 0.4531(5) 0.4465(4) 0.7048(4) 0.0193(9) Uiso 0.50 1 d P A 2
H10D H 0.4484 0.5033 0.6618 0.029 Uiso 0.50 1 calc PR A 2
H10E H 0.4145 0.4634 0.7697 0.029 Uiso 0.50 1 calc PR A 2
H10F H 0.4077 0.3975 0.6845 0.029 Uiso 0.50 1 calc PR A 2
C11 C 0.8376(5) 0.6209(4) 0.8787(5) 0.0158(12) Uiso 0.50 1 d P A 1
C12 C 0.8413(5) 0.5337(4) 0.9351(4) 0.0155(10) Uiso 0.50 1 d P A 1
C13 C 0.9233(5) 0.4639(3) 0.8833(3) 0.0168(9) Uiso 0.50 1 d P A 1
C14 C 0.9733(4) 0.5076(3) 0.7943(4) 0.0139(8) Uiso 0.50 1 d P A 1
C15 C 0.9205(5) 0.6043(4) 0.7906(3) 0.0137(8) Uiso 0.50 1 d P A 1
C16 C 0.7594(5) 0.7117(4) 0.9104(4) 0.0247(10) Uiso 0.50 1 d P A 1
H16A H 0.7922 0.7363 0.9623 0.037 Uiso 0.50 1 calc PR A 1
H16B H 0.6714 0.6988 0.9326 0.037 Uiso 0.50 1 calc PR A 1
H16C H 0.7635 0.7591 0.8570 0.037 Uiso 0.50 1 calc PR A 1
C17 C 0.7752(5) 0.5203(4) 1.0376(4) 0.0245(10) Uiso 0.50 1 d P A 1
H17A H 0.7289 0.4637 1.0443 0.037 Uiso 0.50 1 calc PR A 1
H17B H 0.7159 0.5768 1.0552 0.037 Uiso 0.50 1 calc PR A 1
H17C H 0.8381 0.5119 1.0796 0.037 Uiso 0.50 1 calc PR A 1
C18 C 0.9592(5) 0.3644(4) 0.9236(4) 0.0247(10) Uiso 0.50 1 d P A 1
H18A H 0.9951 0.3692 0.9810 0.037 Uiso 0.50 1 calc PR A 1
H18B H 1.0218 0.3298 0.8762 0.037 Uiso 0.50 1 calc PR A 1
H18C H 0.8838 0.3300 0.9398 0.037 Uiso 0.50 1 calc PR A 1
C19 C 1.0793(5) 0.4645(4) 0.7212(4) 0.0260(11) Uiso 0.50 1 d P A 1
H19A H 1.0641 0.4858 0.6573 0.039 Uiso 0.50 1 calc PR A 1
H19B H 1.0834 0.3947 0.7281 0.039 Uiso 0.50 1 calc PR A 1
H19C H 1.1595 0.4851 0.7306 0.039 Uiso 0.50 1 calc PR A 1
C20 C 0.9488(5) 0.6744(4) 0.7087(4) 0.0263(11) Uiso 0.50 1 d P A 1
H20A H 1.0379 0.6860 0.6997 0.039 Uiso 0.50 1 calc PR A 1
H20B H 0.8953 0.7345 0.7218 0.039 Uiso 0.50 1 calc PR A 1
H20C H 0.9318 0.6486 0.6510 0.039 Uiso 0.50 1 calc PR A 1
C11B C 0.8277(5) 0.6090(4) 0.9055(5) 0.0164(12) Uiso 0.50 1 d P A 2
C12B C 0.8774(6) 0.5116(4) 0.9181(4) 0.0182(10) Uiso 0.50 1 d P A 2
C13B C 0.9638(5) 0.4873(4) 0.8342(4) 0.0191(9) Uiso 0.50 1 d P A 2
C14B C 0.9647(5) 0.5684(4) 0.7712(4) 0.0208(10) Uiso 0.50 1 d P A 2
C15B C 0.8828(5) 0.6432(4) 0.8144(4) 0.0192(9) Uiso 0.50 1 d P A 2
C16B C 0.7356(6) 0.6690(4) 0.9765(4) 0.0306(12) Uiso 0.50 1 d P A 2
H16D H 0.7755 0.7240 0.9908 0.046 Uiso 0.50 1 calc PR A 2
H16E H 0.7117 0.6303 1.0351 0.046 Uiso 0.50 1 calc PR A 2
H16F H 0.6599 0.6915 0.9496 0.046 Uiso 0.50 1 calc PR A 2
C17B C 0.8440(5) 0.4478(4) 1.0045(4) 0.0289(11) Uiso 0.50 1 d P A 2
H17D H 0.8231 0.3869 0.9856 0.043 Uiso 0.50 1 calc PR A 2
H17E H 0.7710 0.4785 1.0468 0.043 Uiso 0.50 1 calc PR A 2
H17F H 0.9160 0.4362 1.0379 0.043 Uiso 0.50 1 calc PR A 2
C18B C 1.0534(6) 0.3984(4) 0.8251(5) 0.0349(13) Uiso 0.50 1 d P A 2
H18D H 1.0715 0.3801 0.7588 0.052 Uiso 0.50 1 calc PR A 2
H18E H 1.0154 0.3467 0.8657 0.052 Uiso 0.50 1 calc PR A 2
H18F H 1.1322 0.4099 0.8450 0.052 Uiso 0.50 1 calc PR A 2
C19B C 1.0503(7) 0.5778(5) 0.6747(5) 0.0408(14) Uiso 0.50 1 d P A 2
H19D H 0.9987 0.5877 0.6247 0.061 Uiso 0.50 1 calc PR A 2
H19E H 1.1082 0.5194 0.6639 0.061 Uiso 0.50 1 calc PR A 2
H19F H 1.0991 0.6325 0.6734 0.061 Uiso 0.50 1 calc PR A 2
C20B C 0.8632(6) 0.7448(4) 0.7735(5) 0.0352(13) Uiso 0.50 1 d P A 2
H20D H 0.9439 0.7726 0.7609 0.053 Uiso 0.50 1 calc PR A 2
H20E H 0.8024 0.7830 0.8191 0.053 Uiso 0.50 1 calc PR A 2
H20F H 0.8307 0.7443 0.7140 0.053 Uiso 0.50 1 calc PR A 2
C21 C 0.1487(5) 0.8401(4) 0.8015(4) 0.0170(11) Uiso 0.50 1 d P B 1
C22 C 0.2376(8) 0.7696(6) 0.7528(6) 0.017(2) Uiso 0.50 1 d P B 1
C23 C 0.2406(7) 0.7983(5) 0.6498(5) 0.0221(16) Uiso 0.50 1 d P B 1
C24 C 0.1592(6) 0.8825(4) 0.6431(5) 0.0236(11) Uiso 0.50 1 d P B 1
C25 C 0.1036(5) 0.9081(4) 0.7353(4) 0.0209(10) Uiso 0.50 1 d P B 1
C26 C 0.0961(5) 0.8310(4) 0.9053(4) 0.0261(11) Uiso 0.50 1 d P B 1
H26A H 0.0436 0.8900 0.9250 0.039 Uiso 0.50 1 calc PR B 1
H26B H 0.1656 0.8198 0.9413 0.039 Uiso 0.50 1 calc PR B 1
H26C H 0.0445 0.7772 0.9176 0.039 Uiso 0.50 1 calc PR B 1
C27 C 0.2897(7) 0.6805(5) 0.7925(6) 0.0275(16) Uiso 0.50 1 d P B 1
H27A H 0.3258 0.6927 0.8479 0.041 Uiso 0.50 1 calc PR B 1
H27B H 0.3560 0.6499 0.7446 0.041 Uiso 0.50 1 calc PR B 1
H27C H 0.2227 0.6382 0.8120 0.041 Uiso 0.50 1 calc PR B 1
C28 C 0.3188(7) 0.7429(5) 0.5688(5) 0.0358(14) Uiso 0.50 1 d P B 1
H28A H 0.3849 0.7810 0.5349 0.054 Uiso 0.50 1 calc PR B 1
H28B H 0.2643 0.7290 0.5249 0.054 Uiso 0.50 1 calc PR B 1
H28C H 0.3579 0.6829 0.5941 0.054 Uiso 0.50 1 calc PR B 1
C29 C 0.1316(7) 0.9228(5) 0.5477(5) 0.0432(15) Uiso 0.50 1 d P B 1
H29A H 0.2112 0.9318 0.5045 0.065 Uiso 0.50 1 calc PR B 1
H29B H 0.0800 0.9844 0.5559 0.065 Uiso 0.50 1 calc PR B 1
H29C H 0.0856 0.8784 0.5209 0.065 Uiso 0.50 1 calc PR B 1
C30 C 0.0034(6) 0.9916(5) 0.7559(5) 0.0372(14) Uiso 0.50 1 d P B 1
H30A H 0.0147 1.0402 0.7036 0.056 Uiso 0.50 1 calc PR B 1
H30B H 0.0110 1.0192 0.8153 0.056 Uiso 0.50 1 calc PR B 1
H30C H -0.0805 0.9694 0.7621 0.056 Uiso 0.50 1 calc PR B 1
C21B C 0.1311(6) 0.8458(4) 0.7741(5) 0.0260(13) Uiso 0.50 1 d P B 2
C22B C 0.2230(9) 0.7730(6) 0.7431(6) 0.023(3) Uiso 0.50 1 d P B 2
C23B C 0.2656(6) 0.7800(5) 0.6479(4) 0.0189(15) Uiso 0.50 1 d P B 2
C24B C 0.1907(5) 0.8600(4) 0.6138(4) 0.0207(10) Uiso 0.50 1 d P B 2
C25B C 0.1097(5) 0.9003(4) 0.6918(5) 0.0254(11) Uiso 0.50 1 d P B 2
C26B C 0.0518(8) 0.8517(6) 0.8721(6) 0.0506(18) Uiso 0.50 1 d P B 2
H26D H -0.0148 0.8089 0.8784 0.076 Uiso 0.50 1 calc PR B 2
H26E H 0.0135 0.9174 0.8817 0.076 Uiso 0.50 1 calc PR B 2
H26F H 0.1053 0.8325 0.9198 0.076 Uiso 0.50 1 calc PR B 2
C27B C 0.2736(8) 0.6915(6) 0.8143(7) 0.039(2) Uiso 0.50 1 d P B 2
H27D H 0.2140 0.6430 0.8287 0.059 Uiso 0.50 1 calc PR B 2
H27E H 0.2814 0.7199 0.8733 0.059 Uiso 0.50 1 calc PR B 2
H27F H 0.3564 0.6618 0.7844 0.059 Uiso 0.50 1 calc PR B 2
C28B C 0.3591(6) 0.7160(4) 0.5844(4) 0.0252(11) Uiso 0.50 1 d P B 2
H28D H 0.4034 0.6686 0.6231 0.038 Uiso 0.50 1 calc PR B 2
H28E H 0.4204 0.7542 0.5442 0.038 Uiso 0.50 1 calc PR B 2
H28F H 0.3149 0.6834 0.5441 0.038 Uiso 0.50 1 calc PR B 2
C29B C 0.1941(7) 0.8887(5) 0.5096(5) 0.0374(14) Uiso 0.50 1 d P B 2
H29D H 0.1512 0.8437 0.4808 0.056 Uiso 0.50 1 calc PR B 2
H29E H 0.2821 0.8878 0.4770 0.056 Uiso 0.50 1 calc PR B 2
H29F H 0.1511 0.9533 0.5036 0.056 Uiso 0.50 1 calc PR B 2
C30B C 0.0025(7) 0.9780(6) 0.6901(6) 0.0490(17) Uiso 0.50 1 d P B 2
H30D H 0.0205 1.0192 0.6324 0.073 Uiso 0.50 1 calc PR B 2
H30E H -0.0068 1.0160 0.7462 0.073 Uiso 0.50 1 calc PR B 2
H30F H -0.0759 0.9492 0.6906 0.073 Uiso 0.50 1 calc PR B 2
C31 C 0.3203(5) 1.0355(5) 0.8813(4) 0.0162(11) Uiso 0.50 1 d P B 1
C32 C 0.4317(9) 0.9723(7) 0.8794(7) 0.019(3) Uiso 0.50 1 d P B 1
C33 C 0.5232(6) 1.0060(5) 0.8042(5) 0.0160(17) Uiso 0.50 1 d P B 1
C34 C 0.4649(6) 1.0884(3) 0.7579(3) 0.0141(10) Uiso 0.50 1 d P B 1
C35 C 0.3400(5) 1.1047(3) 0.8074(4) 0.0137(9) Uiso 0.50 1 d P B 1
C36 C 0.2088(6) 1.0359(4) 0.9623(4) 0.0290(11) Uiso 0.50 1 d P B 1
H36A H 0.2027 0.9710 0.9906 0.043 Uiso 0.50 1 calc PR B 1
H36B H 0.1311 1.0586 0.9382 0.043 Uiso 0.50 1 calc PR B 1
H36C H 0.2205 1.0784 1.0107 0.043 Uiso 0.50 1 calc PR B 1
C37 C 0.4563(7) 0.8911(4) 0.9497(4) 0.0270(12) Uiso 0.50 1 d P B 1
H37A H 0.5051 0.9117 0.9945 0.040 Uiso 0.50 1 calc PR B 1
H37B H 0.5042 0.8368 0.9156 0.040 Uiso 0.50 1 calc PR B 1
H37C H 0.3757 0.8719 0.9846 0.040 Uiso 0.50 1 calc PR B 1
C38 C 0.6613(6) 0.9697(5) 0.7787(4) 0.0288(12) Uiso 0.50 1 d P B 1
H38A H 0.7127 1.0140 0.7999 0.043 Uiso 0.50 1 calc PR B 1
H38B H 0.6845 0.9649 0.7096 0.043 Uiso 0.50 1 calc PR B 1
H38C H 0.6762 0.9065 0.8100 0.043 Uiso 0.50 1 calc PR B 1
C39 C 0.5293(6) 1.1473(4) 0.6760(4) 0.0271(11) Uiso 0.50 1 d P B 1
H39A H 0.4659 1.1812 0.6415 0.041 Uiso 0.50 1 calc PR B 1
H39B H 0.5888 1.1055 0.6330 0.041 Uiso 0.50 1 calc PR B 1
H39C H 0.5751 1.1938 0.7000 0.041 Uiso 0.50 1 calc PR B 1
C40 C 0.2464(6) 1.1913(4) 0.7958(4) 0.0322(12) Uiso 0.50 1 d P B 1
H40A H 0.1627 1.1705 0.7967 0.048 Uiso 0.50 1 calc PR B 1
H40B H 0.2738 1.2256 0.7350 0.048 Uiso 0.50 1 calc PR B 1
H40C H 0.2420 1.2337 0.8480 0.048 Uiso 0.50 1 calc PR B 1
C31B C 0.3198(6) 1.0068(5) 0.8926(5) 0.0255(14) Uiso 0.50 1 d P B 2
C32B C 0.4484(9) 0.9669(7) 0.8729(7) 0.021(3) Uiso 0.50 1 d P B 2
C33B C 0.5109(7) 1.0212(6) 0.7934(5) 0.022(2) Uiso 0.50 1 d P B 2
C34B C 0.4191(7) 1.0941(4) 0.7677(4) 0.0263(13) Uiso 0.50 1 d P B 2
C35B C 0.3043(7) 1.0846(5) 0.8275(5) 0.0296(13) Uiso 0.50 1 d P B 2
C36B C 0.2250(7) 0.9862(6) 0.9796(6) 0.0452(16) Uiso 0.50 1 d P B 2
H36D H 0.2414 1.0203 1.0328 0.068 Uiso 0.50 1 calc PR B 2
H36E H 0.2318 0.9174 0.9956 0.068 Uiso 0.50 1 calc PR B 2
H36F H 0.1398 1.0075 0.9675 0.068 Uiso 0.50 1 calc PR B 2
C37B C 0.5042(6) 0.8867(4) 0.9317(4) 0.0251(12) Uiso 0.50 1 d P B 2
H37D H 0.5047 0.9085 0.9952 0.038 Uiso 0.50 1 calc PR B 2
H37E H 0.5909 0.8666 0.9010 0.038 Uiso 0.50 1 calc PR B 2
H37F H 0.4533 0.8327 0.9374 0.038 Uiso 0.50 1 calc PR B 2
C38B C 0.6500(5) 1.0045(4) 0.7529(4) 0.0255(11) Uiso 0.50 1 d P B 2
H38D H 0.6634 1.0190 0.6841 0.038 Uiso 0.50 1 calc PR B 2
H38E H 0.6804 0.9376 0.7654 0.038 Uiso 0.50 1 calc PR B 2
H38F H 0.6966 1.0460 0.7828 0.038 Uiso 0.50 1 calc PR B 2
C39B C 0.4607(7) 1.1686(5) 0.6870(5) 0.0357(13) Uiso 0.50 1 d P B 2
H39D H 0.3880 1.2142 0.6780 0.054 Uiso 0.50 1 calc PR B 2
H39E H 0.4937 1.1361 0.6279 0.054 Uiso 0.50 1 calc PR B 2
H39F H 0.5267 1.2029 0.7039 0.054 Uiso 0.50 1 calc PR B 2
C40B C 0.1887(7) 1.1551(5) 0.8253(5) 0.0440(16) Uiso 0.50 1 d P B 2
H40D H 0.1833 1.2019 0.8738 0.066 Uiso 0.50 1 calc PR B 2
H40E H 0.1129 1.1210 0.8383 0.066 Uiso 0.50 1 calc PR B 2
H40F H 0.1949 1.1881 0.7625 0.066 Uiso 0.50 1 calc PR B 2
C41 C 0.2492(3) 1.1290(2) 0.5542(2) 0.0365(7) Uani 1 1 d . . .
C42 C 0.2323(4) 1.2006(3) 0.4767(3) 0.0640(13) Uani 1 1 d . B .
H42A H 0.2700 1.2583 0.4866 0.096 Uiso 1 1 calc R . .
H42B H 0.1419 1.2166 0.4762 0.096 Uiso 1 1 calc R . .
H42C H 0.2737 1.1746 0.4158 0.096 Uiso 1 1 calc R . .

loop_
_atom_site_aniso_label
_atom_site_aniso_U_11
_atom_site_aniso_U_22
_atom_site_aniso_U_33
_atom_site_aniso_U_23
_atom_site_aniso_U_13
_atom_site_aniso_U_12
Sm1 0.01220(6) 0.01564(6) 0.01308(6) -0.00166(4) -0.00145(4) 0.00034(4)
Sm2 0.01336(6) 0.01645(6) 0.01511(6) 0.00021(4) 0.00081(4) -0.00141(4)
N1 0.0237(16) 0.0295(16) 0.0252(16) -0.0090(13) 0.0033(13) -0.0086(13)
N2 0.0291(12) 0.0451(15) 0.0227(12) -0.0077(10) 0.0088(10) -0.0101(11)
N3 0.0303(12) 0.0199(11) 0.0395(14) -0.0026(10) -0.0132(10) 0.0065(9)
N4 0.0234(10) 0.0228(11) 0.0240(11) -0.0026(8) -0.0081(8) -0.0032(8)
N5 0.0230(11) 0.0168(10) 0.0317(12) -0.0013(8) -0.0057(9) 0.0056(8)
N6 0.0269(11) 0.0286(12) 0.0209(11) 0.0012(9) 0.0028(9) -0.0005(9)
N7 0.0233(15) 0.0221(15) 0.0226(15) -0.0006(12) -0.0021(12) -0.0040(12)
N8 0.0292(12) 0.0304(12) 0.0285(12) 0.0036(10) -0.0028(10) 0.0018(10)
C41 0.0290(15) 0.0390(17) 0.0353(16) 0.0045(13) 0.0012(12) 0.0076(12)
C42 0.062(3) 0.070(3) 0.041(2) 0.0251(19) 0.0090(18) 0.028(2)

loop_
_atom_type_symbol
_atom_type_description
_atom_type_scat_dispersion_real
_atom_type_scat_dispersion_imag
_atom_type_scat_source
C C 0.0033 0.0016 'International Tables Vol C Tables 4.2.6.8 and 6.1.1.4'
H H 0.0000 0.0000 'International Tables Vol C Tables 4.2.6.8 and 6.1.1.4'
N N 0.0061 0.0033 'International Tables Vol C Tables 4.2.6.8 and 6.1.1.4'
Sm Sm -0.1638 3.4418 'International Tables Vol C Tables 4.2.6.8 and 6.1.1.4'

loop_
_geom_angle_atom_site_label_1
_geom_angle_atom_site_label_2
_geom_angle_atom_site_label_3
_geom_angle
_geom_angle_site_symmetry_1
_geom_angle_site_symmetry_3
Cnt1 Sm1 N2 103.4 . .
Cnt1 Sm1 N3 106.6 . .
Cnt2 Sm1 N2 103.4 . .
Cnt2 Sm1 N3 105.3 . .
Cnt1 Sm1 Cnt2 137.5 . .
Cnt3 Sm2 N5 97.9 . .
Cnt3 Sm2 N6 109.7 . .
Cnt3 Sm2 N8 93.0 . .
Cnt4 Sm2 N5 98.0 . .
Cnt4 Sm2 N6 108.9 . .
Cnt4 Sm2 N8 93.7 . .
Cnt3 Sm2 Cnt4 140.8 . .
N3 Sm1 N2 90.89(9) . .
N3 Sm1 C15 85.88(13) . .
N2 Sm1 C15 119.22(13) . .
N3 Sm1 C11 85.72(14) . .
N2 Sm1 C11 87.86(15) . .
C15 Sm1 C11 31.36(17) . .
N3 Sm1 C4B 85.22(13) . .
N2 Sm1 C4B 118.32(14) . .
C15 Sm1 C4B 121.79(17) . .
C11 Sm1 C4B 152.36(18) . .
N3 Sm1 C5B 87.64(15) . .
N2 Sm1 C5B 87.50(17) . .
C15 Sm1 C5B 152.55(19) . .
C11 Sm1 C5B 171.84(18) . .
C4B Sm1 C5B 30.92(19) . .
N3 Sm1 C14 114.61(13) . .
N2 Sm1 C14 126.30(13) . .
C15 Sm1 C14 30.99(15) . .
C11 Sm1 C14 51.11(15) . .
C4B Sm1 C14 110.59(17) . .
C5B Sm1 C14 136.61(17) . .
N3 Sm1 C12B 121.62(14) . .
N2 Sm1 C12B 85.08(14) . .
C15 Sm1 C12B 48.51(14) . .
C11 Sm1 C12B 36.02(18) . .
C4B Sm1 C12B 145.5(2) . .
C5B Sm1 C12B 149.83(18) . .
C14 Sm1 C12B 41.22(17) . .
N3 Sm1 C12 114.42(13) . .
N2 Sm1 C12 76.47(14) . .
C15 Sm1 C12 51.19(14) . .
C11 Sm1 C12 31.09(16) . .
C4B Sm1 C12 156.26(19) . .
C5B Sm1 C12 152.49(18) . .
C14 Sm1 C12 50.27(16) . .
C12B Sm1 C12 10.88(13) . .
N3 Sm1 C1B 117.33(18) . .
N2 Sm1 C1B 78.01(18) . .
C15 Sm1 C1B 152.1(2) . .
C11 Sm1 C1B 152.7(2) . .
C4B Sm1 C1B 51.26(19) . .
C5B Sm1 C1B 31.4(2) . .
C14 Sm1 C1B 121.4(2) . .
C12B Sm1 C1B 118.5(2) . .
C12 Sm1 C1B 121.84(19) . .
N3 Sm1 C13 135.02(12) . .
N2 Sm1 C13 98.43(12) . .
C15 Sm1 C13 51.27(14) . .
C11 Sm1 C13 51.12(16) . .
C4B Sm1 C13 126.07(17) . .
C5B Sm1 C13 136.37(17) . .
C14 Sm1 C13 30.64(14) . .
C12B Sm1 C13 19.44(15) . .
C12 Sm1 C13 30.22(15) . .
C1B Sm1 C13 107.65(19) . .
N3 Sm1 C3B 112.37(15) . .
N2 Sm1 C3B 128.24(12) . .
C15 Sm1 C3B 108.44(16) . .
C11 Sm1 C3B 137.03(16) . .
C4B Sm1 C3B 30.48(16) . .
C5B Sm1 C3B 50.42(18) . .
C14 Sm1 C3B 86.21(15) . .
C12B Sm1 C3B 115.28(19) . .
C12 Sm1 C3B 125.87(18) . .
C1B Sm1 C3B 50.3(2) . .
C13 Sm1 C3B 95.86(16) . .
N3 Sm1 C5 90.68(14) . .
N2 Sm1 C5 81.16(16) . .
C15 Sm1 C5 159.33(19) . .
C11 Sm1 C5 168.40(19) . .
C4B Sm1 C5 37.54(19) . .
C5B Sm1 C5 6.99(18) . .
C14 Sm1 C5 139.74(16) . .
C12B Sm1 C5 145.05(18) . .
C12 Sm1 C5 146.23(18) . .
C1B Sm1 C5 26.9(2) . .
C13 Sm1 C5 134.15(17) . .
C3B Sm1 C5 54.40(17) . .
N3 Sm1 C2B 134.98(14) . .
N2 Sm1 C2B 102.10(15) . .
C15 Sm1 C2B 121.89(17) . .
C11 Sm1 C2B 136.97(17) . .
C4B Sm1 C2B 50.59(17) . .
C5B Sm1 C2B 50.80(18) . .
C14 Sm1 C2B 91.92(15) . .
C12B Sm1 C2B 102.49(18) . .
C12 Sm1 C2B 110.52(17) . .
C1B Sm1 C2B 30.5(2) . .
C13 Sm1 C2B 85.89(15) . .
C3B Sm1 C2B 30.12(17) . .
C5 Sm1 C2B 50.31(17) . .
N3 Sm1 C11B 91.09(14) . .
N2 Sm1 C11B 81.09(14) . .
C15 Sm1 C11B 38.45(17) . .
C11 Sm1 C11B 8.57(15) . .
C4B Sm1 C11B 160.23(18) . .
C5B Sm1 C11B 168.5(2) . .
C14 Sm1 C11B 53.75(15) . .
C12B Sm1 C11B 30.73(17) . .
C12 Sm1 C11B 23.95(17) . .
C1B Sm1 C11B 144.6(2) . .
C13 Sm1 C11B 47.96(15) . .
C3B Sm1 C11B 139.70(16) . .
C5 Sm1 C11B 162.2(2) . .
C2B Sm1 C11B 133.20(17) . .
N3 Sm1 C13B 124.30(13) . .
N2 Sm1 C13B 114.65(14) . .
C15 Sm1 C13B 38.46(16) . .
C11 Sm1 C13B 49.69(15) . .
C4B Sm1 C13B 117.80(18) . .
C5B Sm1 C13B 138.47(17) . .
C14 Sm1 C13B 13.10(12) . .
C12B Sm1 C13B 30.38(18) . .
C12 Sm1 C13B 40.52(17) . .
C1B Sm1 C13B 116.1(2) . .
C13 Sm1 C13B 17.54(14) . .
C3B Sm1 C13B 90.12(16) . .
C5 Sm1 C13B 139.30(16) . .
C2B Sm1 C13B 89.05(15) . .
C11B Sm1 C13B 49.90(15) . .
N3 Sm1 C1 120.88(19) . .
N2 Sm1 C1 82.17(19) . .
C15 Sm1 C1 146.9(2) . .
C11 Sm1 C1 151.5(2) . .
C4B Sm1 C1 50.2(2) . .
C5B Sm1 C1 33.7(2) . .
C14 Sm1 C1 116.3(2) . .
C12B Sm1 C1 116.1(2) . .
C12 Sm1 C1 120.4(2) . .
C1B Sm1 C1 5.3(3) . .
C13 Sm1 C1 104.0(2) . .
C3B Sm1 C1 46.1(2) . .
C5 Sm1 C1 30.2(2) . .
C2B Sm1 C1 25.2(2) . .
C11B Sm1 C1 144.0(2) . .
C13B Sm1 C1 111.5(2) . .
N3 Sm1 C4 79.02(13) . .
N2 Sm1 C4 108.91(14) . .
C15 Sm1 C4 129.59(16) . .
C11 Sm1 C4 157.30(18) . .
C4B Sm1 C4 11.05(12) . .
C5B Sm1 C4 23.13(19) . .
C14 Sm1 C4 121.46(17) . .
C12B Sm1 C4 155.70(19) . .
C12 Sm1 C4 165.86(18) . .
C1B Sm1 C4 49.38(19) . .
C13 Sm1 C4 136.33(17) . .
C3B Sm1 C4 40.48(17) . .
C5 Sm1 C4 30.11(18) . .
C2B Sm1 C4 55.97(17) . .
C11B Sm1 C4 165.84(18) . .
C13B Sm1 C4 128.85(18) . .
C1 Sm1 C4 49.6(2) . .
N3 Sm1 C3 100.38(14) . .
N2 Sm1 C3 128.84(12) . .
C15 Sm1 C3 111.31(16) . .
C11 Sm1 C3 142.22(17) . .
C4B Sm1 C3 19.00(15) . .
C5B Sm1 C3 44.06(18) . .
C14 Sm1 C3 93.71(15) . .
C12B Sm1 C3 126.51(19) . .
C12 Sm1 C3 137.30(18) . .
C1B Sm1 C3 52.41(19) . .
C13 Sm1 C3 107.08(16) . .
C3B Sm1 C3 12.26(12) . .
C5 Sm1 C3 49.33(17) . .
C2B Sm1 C3 39.29(18) . .
C11B Sm1 C3 147.15(16) . .
C13B Sm1 C3 99.49(16) . .
C1 Sm1 C3 49.3(2) . .
C4 Sm1 C3 29.68(15) . .
N3 Sm1 C2 127.52(14) . .
N2 Sm1 C2 110.20(14) . .
C15 Sm1 C2 119.23(17) . .
C11 Sm1 C2 139.99(16) . .
C4B Sm1 C2 42.34(17) . .
C5B Sm1 C2 48.14(17) . .
C14 Sm1 C2 91.11(14) . .
C12B Sm1 C2 108.04(17) . .
C12 Sm1 C2 117.02(17) . .
C1B Sm1 C2 34.7(2) . .
C13 Sm1 C2 90.11(15) . .
C3B Sm1 C2 20.44(16) . .
C5 Sm1 C2 49.18(17) . .
C2B Sm1 C2 9.77(13) . .
C11B Sm1 C2 138.07(16) . .
C13B Sm1 C2 90.45(15) . .
C1 Sm1 C2 29.7(2) . .
C4 Sm1 C2 49.00(17) . .
C3 Sm1 C2 29.65(17) . .
N3 Sm1 C14B 95.72(13) . .
N2 Sm1 C14B 129.43(13) . .
C15 Sm1 C14B 14.42(12) . .
C11 Sm1 C14B 43.12(17) . .
C4B Sm1 C14B 112.18(17) . .
C5B Sm1 C14B 142.70(19) . .
C14 Sm1 C14B 18.93(14) . .
C12B Sm1 C14B 49.37(16) . .
C12 Sm1 C14B 55.22(16) . .
C1B Sm1 C14B 138.1(2) . .
C13 Sm1 C14B 45.76(15) . .
C3B Sm1 C14B 94.90(16) . .
C5 Sm1 C14B 148.43(19) . .
C2B Sm1 C14B 107.63(17) . .
C11B Sm1 C14B 48.80(17) . .
C13B Sm1 C14B 29.71(16) . .
C1 Sm1 C14B 132.8(2) . .
C4 Sm1 C14B 121.58(17) . .
C3 Sm1 C14B 99.11(16) . .
C2 Sm1 C14B 104.81(17) . .
N3 Sm1 C15B 76.88(12) . .
N2 Sm1 C15B 107.08(13) . .
C15 Sm1 C15B 14.80(12) . .
C11 Sm1 C15B 21.23(17) . .
C4B Sm1 C15B 131.22(16) . .
C5B Sm1 C15B 158.66(19) . .
C14 Sm1 C15B 44.33(15) . .
C12B Sm1 C15B 49.71(15) . .
C12 Sm1 C15B 48.73(14) . .
C1B Sm1 C15B 165.2(2) . .
C13 Sm1 C15B 58.29(15) . .
C3B Sm1 C15B 122.59(16) . .
C5 Sm1 C15B 164.97(18) . .
C2B Sm1 C15B 136.15(16) . .
C11B Sm1 C15B 29.65(16) . .
C13B Sm1 C15B 49.17(15) . .
C1 Sm1 C15B 160.5(2) . .
C4 Sm1 C15B 136.54(15) . .
C3 Sm1 C15B 124.07(15) . .
C2 Sm1 C15B 134.00(16) . .
C14B Sm1 C15B 29.19(14) . .
N6 Sm2 N5 75.35(8) . .
N6 Sm2 N8 70.33(8) . .
N5 Sm2 N8 145.68(8) . .
N6 Sm2 C34B 90.02(16) . .
N5 Sm2 C34B 110.03(17) . .
N8 Sm2 C34B 71.17(15) . .
N6 Sm2 C33B 87.69(17) . .
N5 Sm2 C33B 79.45(18) . .
N8 Sm2 C33B 99.53(18) . .
C34B Sm2 C33B 31.1(2) . .
N6 Sm2 C23 88.76(16) . .
N5 Sm2 C23 82.79(17) . .
N8 Sm2 C23 95.65(16) . .
C34B Sm2 C23 166.3(2) . .
C33B Sm2 C23 162.2(2) . .
N6 Sm2 C35B 118.26(17) . .
N5 Sm2 C35B 124.79(15) . .
N8 Sm2 C35B 74.27(15) . .
C34B Sm2 C35B 30.2(2) . .
C33B Sm2 C35B 50.8(2) . .
C23 Sm2 C35B 144.0(2) . .
N6 Sm2 C24 94.16(16) . .
N5 Sm2 C24 113.13(15) . .
N8 Sm2 C24 69.50(13) . .
C34B Sm2 C24 136.3(2) . .
C33B Sm2 C24 167.4(2) . .
C23 Sm2 C24 30.4(2) . .
C35B Sm2 C24 118.2(2) . .
N6 Sm2 C25 123.30(15) . .
N5 Sm2 C25 124.17(12) . .
N8 Sm2 C25 76.43(13) . .
C34B Sm2 C25 120.8(2) . .
C33B Sm2 C25 143.2(2) . .
C23 Sm2 C25 50.2(2) . .
C35B Sm2 C25 93.95(19) . .
C24 Sm2 C25 30.25(17) . .
N6 Sm2 C22 114.78(18) . .
N5 Sm2 C22 72.99(19) . .
N8 Sm2 C22 121.33(19) . .
C34B Sm2 C22 154.5(2) . .
C33B Sm2 C22 137.6(3) . .
C23 Sm2 C22 32.4(2) . .
C35B Sm2 C22 126.7(2) . .
C24 Sm2 C22 52.1(2) . .
C25 Sm2 C22 51.2(2) . .
N6 Sm2 C21 139.34(14) . .
N5 Sm2 C21 98.83(13) . .
N8 Sm2 C21 106.58(14) . .
C34B Sm2 C21 128.5(2) . .
C33B Sm2 C21 131.5(2) . .
C23 Sm2 C21 50.68(19) . .
C35B Sm2 C21 98.4(2) . .
C24 Sm2 C21 50.40(19) . .
C25 Sm2 C21 30.40(16) . .
C22 Sm2 C21 30.6(2) . .
N6 Sm2 C31B 137.39(16) . .
N5 Sm2 C31B 101.85(16) . .
N8 Sm2 C31B 103.67(17) . .
C34B Sm2 C31B 50.2(2) . .
C33B Sm2 C31B 50.8(2) . .
C23 Sm2 C31B 133.6(2) . .
C35B Sm2 C31B 30.3(2) . .
C24 Sm2 C31B 124.1(2) . .
C25 Sm2 C31B 93.98(19) . .
C22 Sm2 C31B 104.3(2) . .
C21 Sm2 C31B 83.26(19) . .
N6 Sm2 C32B 115.2(2) . .
N5 Sm2 C32B 74.9(2) . .
N8 Sm2 C32B 120.7(2) . .
C34B Sm2 C32B 50.7(2) . .
C33B Sm2 C32B 30.9(3) . .
C23 Sm2 C32B 140.9(3) . .
C35B Sm2 C32B 50.3(2) . .
C24 Sm2 C32B 150.5(3) . .
C25 Sm2 C32B 121.1(2) . .
C22 Sm2 C32B 109.2(3) . .
C21 Sm2 C32B 101.3(2) . .
C31B Sm2 C32B 30.5(2) . .
N6 Sm2 C32 118.7(2) . .
N5 Sm2 C32 78.4(2) . .
N8 Sm2 C32 119.0(2) . .
C34B Sm2 C32 50.1(2) . .
C33B Sm2 C32 33.1(3) . .
C23 Sm2 C32 140.7(2) . .
C35B Sm2 C32 47.3(2) . .
C24 Sm2 C32 147.1(3) . .
C25 Sm2 C32 117.4(2) . .
C22 Sm2 C32 108.5(3) . .
C21 Sm2 C32 98.6(2) . .
C31B Sm2 C32 26.4(2) . .
C32B Sm2 C32 4.2(3) . .
N6 Sm2 C22B 113.6(2) . .
N5 Sm2 C22B 76.7(2) . .
N8 Sm2 C22B 116.6(2) . .
C34B Sm2 C22B 156.4(2) . .
C33B Sm2 C22B 142.2(3) . .
C23 Sm2 C22B 28.7(2) . .
C35B Sm2 C22B 127.3(3) . .
C24 Sm2 C22B 47.3(2) . .
C25 Sm2 C22B 47.5(2) . .
C22 Sm2 C22B 4.7(3) . .
C21 Sm2 C22B 29.6(2) . .
C31B Sm2 C22B 106.7(2) . .
C32B Sm2 C22B 113.4(3) . .
C32 Sm2 C22B 112.5(3) . .
N6 Sm2 C33 89.27(15) . .
N5 Sm2 C33 74.35(16) . .
N8 Sm2 C33 105.41(17) . .
C34B Sm2 C33 36.7(2) . .
C33B Sm2 C33 5.9(2) . .
C23 Sm2 C33 156.8(2) . .
C35B Sm2 C33 54.3(2) . .
C24 Sm2 C33 172.4(2) . .
C25 Sm2 C33 144.32(19) . .
C22 Sm2 C33 132.0(2) . .
C21 Sm2 C33 128.60(19) . .
C31B Sm2 C33 50.54(19) . .
C32B Sm2 C33 27.3(3) . .
C32 Sm2 C33 30.1(2) . .
C22B Sm2 C33 136.7(2) . .
N6 Sm2 C21B 131.83(16) . .
N5 Sm2 C21B 103.68(14) . .
N8 Sm2 C21B 98.64(16) . .
C34B Sm2 C21B 132.0(2) . .
C33B Sm2 C21B 140.2(2) . .
C23 Sm2 C21B 44.5(2) . .
C35B Sm2 C21B 101.9(2) . .
C24 Sm2 C21B 40.8(2) . .
C25 Sm2 C21B 22.28(18) . .
C22 Sm2 C21B 31.7(2) . .
C21 Sm2 C21B 9.74(15) . .
C31B Sm2 C21B 90.6(2) . .
C32B Sm2 C21B 110.6(3) . .
C32 Sm2 C21B 107.7(3) . .
C22B Sm2 C21B 29.2(2) . .
C33 Sm2 C21B 137.8(2) . .
N6 Sm2 C23B 86.08(14) . .
N5 Sm2 C23B 75.65(16) . .
N8 Sm2 C23B 100.98(15) . .
C34B Sm2 C23B 172.07(19) . .
C33B Sm2 C23B 155.1(2) . .
C23 Sm2 C23B 7.20(19) . .
C35B Sm2 C23B 150.2(2) . .
C24 Sm2 C23B 37.5(2) . .
C25 Sm2 C23B 56.73(19) . .
C22 Sm2 C23B 31.4(2) . .
C21 Sm2 C23B 54.01(18) . .
C31B Sm2 C23B 135.3(2) . .
C32B Sm2 C23B 137.2(2) . .
C32 Sm2 C23B 137.7(2) . .
C22B Sm2 C23B 28.6(2) . .
C33 Sm2 C23B 149.9(2) . .
C21B Sm2 C23B 48.98(19) . .
N6 Sm2 C31 131.49(14) . .
N5 Sm2 C31 107.75(13) . .
N8 Sm2 C31 95.59(14) . .
C34B Sm2 C31 42.41(19) . .
C33B Sm2 C31 47.86(19) . .
C23 Sm2 C31 139.60(19) . .
C35B Sm2 C31 21.63(18) . .
C24 Sm2 C31 124.96(19) . .
C25 Sm2 C31 95.64(17) . .
C22 Sm2 C31 112.1(2) . .
C21 Sm2 C31 88.93(17) . .
C31B Sm2 C31 8.83(16) . .
C32B Sm2 C31 33.7(2) . .
C32 Sm2 C31 29.8(2) . .
C22B Sm2 C31 114.1(2) . .
C33 Sm2 C31 48.75(18) . .
C21B Sm2 C31 95.38(18) . .
C23B Sm2 C31 142.34(18) . .
N6 Sm2 C34 83.02(13) . .
N5 Sm2 C34 101.28(13) . .
N8 Sm2 C34 75.50(12) . .
C34B Sm2 C34 9.95(15) . .
C33B Sm2 C34 24.3(2) . .
C23 Sm2 C34 169.53(17) . .
C35B Sm2 C34 39.43(19) . .
C24 Sm2 C34 143.61(17) . .
C25 Sm2 C34 130.68(17) . .
C22 Sm2 C34 158.1(2) . .
C21 Sm2 C34 136.78(16) . .
C31B Sm2 C34 55.38(18) . .
C32B Sm2 C34 49.4(2) . .
C32 Sm2 C34 49.7(2) . .
C22B Sm2 C34 161.6(2) . .
C33 Sm2 C34 30.19(18) . .
C21B Sm2 C34 141.28(18) . .
C23B Sm2 C34 169.10(18) . .
C31 Sm2 C34 48.53(16) . .
N6 Sm2 C25B 110.39(16) . .
N5 Sm2 C25B 122.08(13) . .
N8 Sm2 C25B 71.15(13) . .
C34B Sm2 C25B 127.1(2) . .
C33B Sm2 C25B 154.1(2) . .
C23 Sm2 C25B 41.7(2) . .
C35B Sm2 C25B 103.5(2) . .
C24 Sm2 C25B 17.39(16) . .
C25 Sm2 C25B 13.06(13) . .
C22 Sm2 C25B 51.7(2) . .
C21 Sm2 C25B 38.92(19) . .
C31B Sm2 C25B 106.7(2) . .
C32B Sm2 C25B 134.2(3) . .
C32 Sm2 C25B 130.4(3) . .
C22B Sm2 C25B 47.4(2) . .
C33 Sm2 C25B 156.5(2) . .
C21B Sm2 C25B 29.40(19) . .
C23B Sm2 C25B 48.7(2) . .
C31 Sm2 C25B 107.80(19) . .
C34 Sm2 C25B 136.40(17) . .
N6 Sm2 C35 107.47(13) . .
N5 Sm2 C35 122.44(11) . .
N8 Sm2 C35 70.25(11) . .
C34B Sm2 C35 19.67(17) . .
C33B Sm2 C35 44.3(2) . .
C23 Sm2 C35 152.3(2) . .
C35B Sm2 C35 10.95(14) . .
C24 Sm2 C35 123.63(18) . .
C25 Sm2 C35 102.48(16) . .
C22 Sm2 C35 137.6(2) . .
C21 Sm2 C35 109.19(16) . .
C31B Sm2 C35 37.83(19) . .
C32B Sm2 C35 51.3(2) . .
C32 Sm2 C35 49.0(2) . .
C22B Sm2 C35 138.2(2) . .
C33 Sm2 C35 48.73(18) . .
C21B Sm2 C35 112.31(18) . .
C23B Sm2 C35 159.19(19) . .
C31 Sm2 C35 29.02(16) . .
C34 Sm2 C35 29.28(15) . .
C25B Sm2 C35 110.70(17) . .
N6 Sm2 C24B 84.51(14) . .
N5 Sm2 C24B 103.94(14) . .
N8 Sm2 C24B 72.49(12) . .
C34B Sm2 C24B 142.95(18) . .
C33B Sm2 C24B 170.4(2) . .
C23 Sm2 C24B 23.44(19) . .
C35B Sm2 C24B 129.26(19) . .
C24 Sm2 C24B 11.83(14) . .
C25 Sm2 C24B 41.49(17) . .
C22 Sm2 C24B 51.6(2) . .
C21 Sm2 C24B 57.39(18) . .
C31B Sm2 C24B 135.44(19) . .
C32B Sm2 C24B 158.5(2) . .
C32 Sm2 C24B 156.0(2) . .
C22B Sm2 C24B 47.1(2) . .
C33 Sm2 C24B 173.78(19) . .
C21B Sm2 C24B 48.29(19) . .
C23B Sm2 C24B 29.73(18) . .
C31 Sm2 C24B 136.74(17) . .
C34 Sm2 C24B 147.93(15) . .
C25B Sm2 C24B 28.98(17) . .
C35 Sm2 C24B 133.57(16) . .
N2 N1 N2 179.996(2) 2_667 .
N1 N2 Sm1 163.4(2) . .
N4 N3 Sm1 152.5(2) . .
N5 N4 N3 177.4(3) . .
N4 N5 Sm2 161.2(2) . .
N7 N6 Sm2 133.75(15) . .
N6 N7 N6 179.997(2) . 2_676
C41 N8 Sm2 164.8(2) . .
C2 C1 C5 107.7(7) . .
C2 C1 C6 127.5(7) . .
C5 C1 C6 124.7(7) . .
C2 C1 Sm1 76.3(4) . .
C5 C1 Sm1 74.5(4) . .
C6 C1 Sm1 117.4(5) . .
C1 C2 C3 108.5(5) . .
C1 C2 C7 122.6(6) . .
C3 C2 C7 128.1(5) . .
C1 C2 Sm1 74.0(4) . .
C3 C2 Sm1 74.8(3) . .
C7 C2 Sm1 125.6(4) . .
C4 C3 C2 108.2(4) . .
C4 C3 C8 126.3(5) . .
C2 C3 C8 124.9(5) . .
C4 C3 Sm1 74.8(3) . .
C2 C3 Sm1 75.6(3) . .
C8 C3 Sm1 122.3(3) . .
C3 C4 C5 107.8(5) . .
C3 C4 C9 124.9(5) . .
C5 C4 C9 127.2(6) . .
C3 C4 Sm1 75.5(3) . .
C5 C4 Sm1 74.2(3) . .
C9 C4 Sm1 118.9(4) . .
C4 C5 C1 107.8(6) . .
C4 C5 C10 124.6(6) . .
C1 C5 C10 127.4(7) . .
C4 C5 Sm1 75.7(3) . .
C1 C5 Sm1 75.3(4) . .
C10 C5 Sm1 119.2(4) . .
C2B C1B C5B 107.4(6) . .
C2B C1B C6B 123.6(6) . .
C5B C1B C6B 128.7(7) . .
C2B C1B Sm1 76.3(4) . .
C5B C1B Sm1 73.6(4) . .
C6B C1B Sm1 120.2(4) . .
C3B C2B C1B 107.9(5) . .
C3B C2B C7B 126.4(5) . .
C1B C2B C7B 124.9(6) . .
C3B C2B Sm1 74.5(3) . .
C1B C2B Sm1 73.2(4) . .
C7B C2B Sm1 126.0(4) . .
C2B C3B C4B 109.1(4) . .
C2B C3B C8B 127.2(5) . .
C4B C3B C8B 123.1(5) . .
C2B C3B Sm1 75.4(3) . .
C4B C3B Sm1 72.9(3) . .
C8B C3B Sm1 124.6(3) . .
C3B C4B C5B 107.8(5) . .
C3B C4B C9B 128.3(5) . .
C5B C4B C9B 123.9(6) . .
C3B C4B Sm1 76.6(3) . .
C5B C4B Sm1 74.5(3) . .
C9B C4B Sm1 116.3(3) . .
C4B C5B C1B 107.7(6) . .
C4B C5B C10B 130.0(6) . .
C1B C5B C10B 122.3(6) . .
C4B C5B Sm1 74.5(3) . .
C1B C5B Sm1 75.1(4) . .
C10B C5B Sm1 117.6(4) . .
C15 C11 C12 107.4(5) . .
C15 C11 C16 128.3(5) . .
C12 C11 C16 124.3(6) . .
C15 C11 Sm1 74.3(3) . .
C12 C11 Sm1 76.1(3) . .
C16 C11 Sm1 115.9(3) . .
C13 C12 C11 109.1(5) . .
C13 C12 C17 125.2(5) . .
C11 C12 C17 125.6(5) . .
C13 C12 Sm1 75.7(3) . .
C11 C12 Sm1 72.8(3) . .
C17 C12 Sm1 121.4(3) . .
C12 C13 C14 107.3(4) . .
C12 C13 C18 123.9(4) . .
C14 C13 C18 128.5(4) . .
C12 C13 Sm1 74.1(3) . .
C14 C13 Sm1 73.6(3) . .
C18 C13 Sm1 123.1(3) . .
C15 C14 C13 108.9(4) . .
C15 C14 C19 124.4(5) . .
C13 C14 C19 126.1(5) . .
C15 C14 Sm1 73.1(3) . .
C13 C14 Sm1 75.7(3) . .
C19 C14 Sm1 124.5(3) . .
C14 C15 C11 107.4(4) . .
C14 C15 C20 125.4(5) . .
C11 C15 C20 127.2(5) . .
C14 C15 Sm1 76.0(3) . .
C11 C15 Sm1 74.4(3) . .
C20 C15 Sm1 115.9(3) . .
C15B C11B C12B 108.0(5) . .
C15B C11B C16B 124.3(5) . .
C12B C11B C16B 127.7(6) . .
C15B C11B Sm1 77.7(3) . .
C12B C11B Sm1 73.0(3) . .
C16B C11B Sm1 117.1(4) . .
C13B C12B C11B 107.5(5) . .
C13B C12B C17B 126.7(5) . .
C11B C12B C17B 125.8(6) . .
C13B C12B Sm1 76.7(3) . .
C11B C12B Sm1 76.2(3) . .
C17B C12B Sm1 113.6(3) . .
C14B C13B C12B 107.3(5) . .
C14B C13B C18B 127.5(6) . .
C12B C13B C18B 124.2(6) . .
C14B C13B Sm1 76.8(3) . .
C12B C13B Sm1 73.0(3) . .
C18B C13B Sm1 124.9(4) . .
C15B C14B C13B 109.5(5) . .
C15B C14B C19B 124.4(5) . .
C13B C14B C19B 125.9(6) . .
C15B C14B Sm1 76.1(3) . .
C13B C14B Sm1 73.5(3) . .
C19B C14B Sm1 121.5(4) . .
C14B C15B C11B 107.7(5) . .
C14B C15B C20B 126.3(5) . .
C11B C15B C20B 125.9(5) . .
C14B C15B Sm1 74.8(3) . .
C11B C15B Sm1 72.7(3) . .
C20B C15B Sm1 121.4(4) . .
C25 C21 C22 110.0(6) . .
C25 C21 C26 126.0(5) . .
C22 C21 C26 123.2(6) . .
C25 C21 Sm2 74.1(3) . .
C22 C21 Sm2 74.3(4) . .
C26 C21 Sm2 126.8(4) . .
C21 C22 C27 127.2(7) . .
C21 C22 C23 103.9(6) . .
C27 C22 C23 127.5(7) . .
C21 C22 Sm2 75.0(4) . .
C27 C22 Sm2 126.4(5) . .
C23 C22 Sm2 73.1(4) . .
C24 C23 C22 108.7(6) . .
C24 C23 C28 127.2(6) . .
C22 C23 C28 124.1(7) . .
C24 C23 Sm2 74.9(4) . .
C22 C23 Sm2 74.5(4) . .
C28 C23 Sm2 117.3(4) . .
C25 C24 C23 108.2(5) . .
C25 C24 C29 130.4(6) . .
C23 C24 C29 120.8(6) . .
C25 C24 Sm2 75.2(3) . .
C23 C24 Sm2 74.6(4) . .
C29 C24 Sm2 122.7(4) . .
C24 C25 C21 109.1(5) . .
C24 C25 C30 123.2(5) . .
C21 C25 C30 127.5(5) . .
C24 C25 Sm2 74.6(3) . .
C21 C25 Sm2 75.5(3) . .
C30 C25 Sm2 120.3(4) . .
C22B C21B C25B 105.5(6) . .
C22B C21B C26B 126.1(7) . .
C25B C21B C26B 127.1(6) . .
C22B C21B Sm2 75.0(5) . .
C25B C21B Sm2 76.8(3) . .
C26B C21B Sm2 123.5(5) . .
C23B C22B C21B 112.8(8) . .
C23B C22B C27B 124.8(8) . .
C21B C22B C27B 122.4(8) . .
C23B C22B Sm2 76.5(5) . .
C21B C22B Sm2 75.9(5) . .
C27B C22B Sm2 114.7(5) . .
C22B C23B C24B 105.2(7) . .
C22B C23B C28B 131.0(7) . .
C24B C23B C28B 123.6(6) . .
C22B C23B Sm2 74.9(5) . .
C24B C23B Sm2 76.8(3) . .
C28B C23B Sm2 118.4(4) . .
C25B C24B C23B 108.2(5) . .
C25B C24B C29B 127.4(5) . .
C23B C24B C29B 124.2(6) . .
C25B C24B Sm2 75.0(3) . .
C23B C24B Sm2 73.5(3) . .
C29B C24B Sm2 121.4(4) . .
C24B C25B C21B 108.2(5) . .
C24B C25B C30B 127.4(6) . .
C21B C25B C30B 123.7(6) . .
C24B C25B Sm2 76.1(3) . .
C21B C25B Sm2 73.8(3) . .
C30B C25B Sm2 123.6(4) . .
C35 C31 C32 109.1(6) . .
C35 C31 C36 126.6(5) . .
C32 C31 C36 123.4(6) . .
C35 C31 Sm2 76.3(3) . .
C32 C31 Sm2 73.2(4) . .
C36 C31 Sm2 125.3(4) . .
C31 C32 C33 107.0(7) . .
C31 C32 C37 127.4(8) . .
C33 C32 C37 125.2(8) . .
C31 C32 Sm2 77.0(4) . .
C33 C32 Sm2 75.9(5) . .
C37 C32 Sm2 118.4(5) . .
C32 C33 C34 108.1(6) . .
C32 C33 C38 127.9(7) . .
C34 C33 C38 123.8(6) . .
C32 C33 Sm2 74.0(5) . .
C34 C33 Sm2 76.2(3) . .
C38 C33 Sm2 119.5(4) . .
C35 C34 C33 106.7(5) . .
C35 C34 C39 127.6(5) . .
C33 C34 C39 125.6(6) . .
C35 C34 Sm2 75.9(3) . .
C33 C34 Sm2 73.6(3) . .
C39 C34 Sm2 118.6(3) . .
C31 C35 C34 109.0(4) . .
C31 C35 C40 123.3(5) . .
C34 C35 C40 127.0(5) . .
C31 C35 Sm2 74.6(3) . .
C34 C35 Sm2 74.8(3) . .
C40 C35 Sm2 124.6(3) . .
C35B C31B C32B 108.0(7) . .
C35B C31B C36B 124.2(6) . .
C32B C31B C36B 126.4(7) . .
C35B C31B Sm2 73.5(4) . .
C32B C31B Sm2 74.8(5) . .
C36B C31B Sm2 128.2(5) . .
C31B C32B C33B 107.4(8) . .
C31B C32B C37B 123.9(8) . .
C33B C32B C37B 128.5(8) . .
C31B C32B Sm2 74.7(5) . .
C33B C32B Sm2 72.7(5) . .
C37B C32B Sm2 121.4(6) . .
C34B C33B C32B 106.8(7) . .
C34B C33B C38B 129.0(7) . .
C32B C33B C38B 124.1(7) . .
C34B C33B Sm2 73.9(4) . .
C32B C33B Sm2 76.4(5) . .
C38B C33B Sm2 118.7(4) . .
C35B C34B C33B 108.9(6) . .
C35B C34B C39B 132.1(6) . .
C33B C34B C39B 119.0(7) . .
C35B C34B Sm2 75.9(4) . .
C33B C34B Sm2 75.0(4) . .
C39B C34B Sm2 117.6(4) . .
C34B C35B C31B 108.9(6) . .
C34B C35B C40B 123.0(7) . .
C31B C35B C40B 127.9(7) . .
C34B C35B Sm2 73.8(4) . .
C31B C35B Sm2 76.2(4) . .
C40B C35B Sm2 120.9(4) . .
N8 C41 C42 179.5(4) . .

loop_
_geom_bond_atom_site_label_1
_geom_bond_atom_site_label_2
_geom_bond_distance
_geom_bond_site_symmetry_2
Sm1 Cnt1 2.428 .
Sm1 Cnt2 2.413 .
Sm2 Cnt3 2.443 .
Sm2 Cnt4 2.440 .
Sm1 N3 2.397(2) .
Sm1 N2 2.400(2) .
Sm1 C15 2.635(4) .
Sm1 C11 2.637(5) .
Sm1 C4B 2.660(5) .
Sm1 C5B 2.660(6) .
Sm1 C14 2.673(4) .
Sm1 C12B 2.678(5) .
Sm1 C12 2.680(5) .
Sm1 C1B 2.680(7) .
Sm1 C13 2.700(5) .
Sm1 C3B 2.707(5) .
Sm1 C5 2.719(6) .
Sm1 C2B 2.719(5) .
Sm1 C11B 2.720(5) .
Sm1 C13B 2.725(5) .
Sm1 C1 2.728(8) .
Sm1 C4 2.738(5) .
Sm1 C3 2.747(5) .
Sm1 C2 2.757(5) .
Sm1 C14B 2.766(5) .
Sm1 C15B 2.783(5) .
Sm2 N6 2.473(2) .
Sm2 N5 2.484(2) .
Sm2 N8 2.600(2) .
Sm2 C34B 2.650(6) .
Sm2 C33B 2.664(7) .
Sm2 C23 2.677(7) .
Sm2 C35B 2.677(6) .
Sm2 C24 2.681(6) .
Sm2 C25 2.688(5) .
Sm2 C22 2.696(8) .
Sm2 C21 2.705(5) .
Sm2 C31B 2.711(6) .
Sm2 C32B 2.712(10) .
Sm2 C32 2.722(10) .
Sm2 C22B 2.737(9) .
Sm2 C33 2.746(7) .
Sm2 C21B 2.748(6) .
Sm2 C23B 2.756(6) .
Sm2 C31 2.771(5) .
Sm2 C34 2.780(5) .
Sm2 C25B 2.786(6) .
Sm2 C35 2.793(5) .
Sm2 C24B 2.799(5) .
N1 N2 1.167(2) 2_667
N1 N2 1.167(2) .
N3 N4 1.180(3) .
N4 N5 1.157(3) .
N6 N7 1.168(2) .
N7 N6 1.168(2) 2_676
N8 C41 1.141(4) .
C1 C2 1.404(10) .
C1 C5 1.419(10) .
C1 C6 1.514(10) .
C2 C3 1.408(8) .
C2 C7 1.506(8) .
C3 C4 1.405(7) .
C3 C8 1.510(8) .
C4 C5 1.418(8) .
C4 C9 1.515(8) .
C5 C10 1.534(9) .
C1B C2B 1.420(9) .
C1B C5B 1.444(10) .
C1B C6B 1.494(9) .
C2B C3B 1.410(8) .
C2B C7B 1.505(8) .
C3B C4B 1.412(7) .
C3B C8B 1.516(8) .
C4B C5B 1.418(9) .
C4B C9B 1.502(7) .
C5B C10B 1.503(8) .
C11 C15 1.425(8) .
C11 C12 1.425(8) .
C11 C16 1.502(7) .
C12 C13 1.403(7) .
C12 C17 1.521(7) .
C13 C14 1.420(6) .
C13 C18 1.517(7) .
C14 C15 1.418(7) .
C14 C19 1.507(7) .
C15 C20 1.492(7) .
C11B C15B 1.409(8) .
C11B C12B 1.431(8) .
C11B C16B 1.516(8) .
C12B C13B 1.416(8) .
C12B C17B 1.494(7) .
C13B C14B 1.408(7) .
C13B C18B 1.494(8) .
C14B C15B 1.398(7) .
C14B C19B 1.523(8) .
C15B C20B 1.518(8) .
C21 C25 1.414(8) .
C21 C22 1.426(10) .
C21 C26 1.493(8) .
C22 C27 1.443(11) .
C22 C23 1.498(11) .
C23 C24 1.405(9) .
C23 C28 1.512(10) .
C24 C25 1.401(8) .
C24 C29 1.512(9) .
C25 C30 1.513(8) .
C21B C22B 1.382(11) .
C21B C25B 1.405(9) .
C21B C26B 1.507(10) .
C22B C23B 1.358(11) .
C22B C27B 1.602(12) .
C23B C24B 1.426(8) .
C23B C28B 1.494(9) .
C24B C25B 1.397(8) .
C24B C29B 1.515(8) .
C25B C30B 1.505(9) .
C31 C35 1.394(8) .
C31 C32 1.413(11) .
C31 C36 1.513(8) .
C32 C33 1.419(11) .
C32 C37 1.507(11) .
C33 C34 1.439(9) .
C33 C38 1.510(9) .
C34 C35 1.409(7) .
C34 C39 1.501(7) .
C35 C40 1.516(7) .
C31B C35B 1.407(9) .
C31B C32B 1.426(11) .
C31B C36B 1.496(10) .
C32B C33B 1.435(12) .
C32B C37B 1.502(11) .
C33B C34B 1.425(10) .
C33B C38B 1.509(9) .
C34B C35B 1.389(10) .
C34B C39B 1.548(9) .
C35B C40B 1.511(9) .
C41 C42 1.472(4) .
